data_4134412
loop_
_publ_author_name
'Jung, Hoimin'
'Keum, Hyeyun'
'Kweon, Jeonguk'
'Chang, Sukbok'

_publ_section_title
;
 Tuning Triplet Energy Transfer of Hydroxamates as the Nitrene Precursor
 for Intramolecular C(sp<sup>3</sup>)-H Amidation.
;
_journal_issue 12
_journal_name_full 'Journal of the American Chemical Society'
_journal_page_first 5811
_journal_page_last 5818
_journal_paper_doi 10.1021/jacs.0c00868
_journal_volume 142
_journal_year 2020
_chemical_formula_sum 'C24 H15 F6 N O4'
_chemical_formula_weight 495.37
_space_group_crystal_system monoclinic
_space_group_IT_number 15
_space_group_name_Hall '-C 2yc'
_space_group_name_H-M_alt 'C 1 2/c 1'
_atom_sites_solution_hydrogens mixed
_audit_creation_method SHELXL-2018/3
_cell_angle_alpha 90
_cell_angle_beta 93.84(3)
_cell_angle_gamma 90
_cell_formula_units_Z 8
_cell_length_a 60.281(12)
_cell_length_b 4.9170(10)
_cell_length_c 14.155(3)
_cell_measurement_reflns_used 28305
_cell_measurement_temperature 173(2)
_cell_measurement_theta_max 34.035
_cell_measurement_theta_min 0.330
_cell_volume 4186.1(15)
_computing_cell_refinement HKL2000
_computing_data_collection HKL2000
_computing_data_reduction HKL2000
_computing_structure_refinement SHELXL
_computing_structure_solution SHELXS
_diffrn_ambient_temperature 173(2)
_diffrn_measured_fraction_theta_full 0.978
_diffrn_measured_fraction_theta_max 0.978
_diffrn_measurement_device_type 'Pilatus 3 6M Detector'
_diffrn_measurement_method 'omega scan'
_diffrn_radiation_type synchrotron
_diffrn_radiation_wavelength 0.700
_diffrn_reflns_av_R_equivalents 0.1656
_diffrn_reflns_av_unetI/netI 0.1083
_diffrn_reflns_Laue_measured_fraction_full 0.978
_diffrn_reflns_Laue_measured_fraction_max 0.978
_diffrn_reflns_limit_h_max 72
_diffrn_reflns_limit_h_min -72
_diffrn_reflns_limit_k_max 5
_diffrn_reflns_limit_k_min -5
_diffrn_reflns_limit_l_max 17
_diffrn_reflns_limit_l_min -17
_diffrn_reflns_number 12980
_diffrn_reflns_point_group_measured_fraction_full 0.978
_diffrn_reflns_point_group_measured_fraction_max 0.978
_diffrn_reflns_theta_full 24.835
_diffrn_reflns_theta_max 25.000
_diffrn_reflns_theta_min 0.667
_diffrn_source 'PLSII 11C'
_exptl_absorpt_coefficient_mu 0.135
_exptl_absorpt_correction_T_max 1.000
_exptl_absorpt_correction_T_min 0.913
_exptl_absorpt_correction_type empirical
_exptl_absorpt_process_details HKL2000
_exptl_crystal_colour colorless
_exptl_crystal_density_diffrn 1.572
_exptl_crystal_description plate
_exptl_crystal_F_000 2016
_exptl_crystal_size_max 0.051
_exptl_crystal_size_mid 0.017
_exptl_crystal_size_min 0.015
_refine_diff_density_max 0.340
_refine_diff_density_min -0.415
_refine_diff_density_rms 0.091
_refine_ls_extinction_coef 0.0077(11)
_refine_ls_extinction_expression Fc^*^=kFc[1+0.001xFc^2^\l^3^/sin(2\q)]^-1/4^
_refine_ls_extinction_method 'SHELXL-2018/3 (Sheldrick 2018)'
_refine_ls_goodness_of_fit_ref 1.113
_refine_ls_hydrogen_treatment mixed
_refine_ls_matrix_type full
_refine_ls_number_parameters 320
_refine_ls_number_reflns 3760
_refine_ls_number_restraints 0
_refine_ls_restrained_S_all 1.113
_refine_ls_R_factor_all 0.0782
_refine_ls_R_factor_gt 0.0688
_refine_ls_shift/su_max 0.001
_refine_ls_shift/su_mean 0.000
_refine_ls_structure_factor_coef Fsqd
_refine_ls_weighting_details 'w=1/[\s^2^(Fo^2^)+(0.0987P)^2^+4.7230P] where P=(Fo^2^+2Fc^2^)/3'
_refine_ls_weighting_scheme calc
_refine_ls_wR_factor_gt 0.2008
_refine_ls_wR_factor_ref 0.2105
_reflns_Friedel_coverage 0.000
_reflns_number_gt 3167
_reflns_number_total 3760
_reflns_threshold_expression 'I > 2\s(I)'
_cod_data_source_file ja0c00868_si_002.cif
_cod_data_source_block PO19149_015
_cod_depositor_comments 'Adding full bibliography for 4134411--4134413.cif.'
_cod_original_cell_volume 4186.2(15)
_cod_original_sg_symbol_H-M 'C 2/c'
_cod_database_code 4134412
_shelx_shelxl_version_number 2018/3
_shelx_space_group_comment
;
The symmetry employed for this shelxl refinement is uniquely defined
by the following loop, which should always be used as a source of
symmetry information in preference to the above space-group names.
They are only intended as comments.
;
_shelx_estimated_absorpt_t_min 0.993
_shelx_estimated_absorpt_t_max 0.998

loop_
_space_group_symop_operation_xyz
'x, y, z'
'-x, y, -z+1/2'
'x+1/2, y+1/2, z'
'-x+1/2, y+1/2, -z+1/2'
'-x, -y, -z'
'x, -y, z-1/2'
'-x+1/2, -y+1/2, -z'
'x+1/2, -y+1/2, z-1/2'

loop_
_atom_site_label
_atom_site_type_symbol
_atom_site_fract_x
_atom_site_fract_y
_atom_site_fract_z
_atom_site_U_iso_or_equiv
_atom_site_adp_type
_atom_site_occupancy
_atom_site_site_symmetry_order
_atom_site_calc_flag
_atom_site_refinement_flags_posn
_atom_site_refinement_flags_adp
_atom_site_refinement_flags_occupancy
_atom_site_disorder_assembly
_atom_site_disorder_group
C1 C 0.69066(4) 0.9614(5) 0.09436(18) 0.0310(6) Uani 1 1 d . . . . .
C2 C 0.69340(4) 1.1595(5) 0.16350(19) 0.0334(6) Uani 1 1 d . . . . .
H2 H 0.680976 1.258214 0.183192 0.040 Uiso 1 1 calc R U . . .
C3 C 0.71472(4) 1.2118(5) 0.20385(19) 0.0340(6) Uani 1 1 d . . . . .
H3 H 0.716806 1.350498 0.250331 0.041 Uiso 1 1 calc R U . . .
C4 C 0.73285(4) 1.0654(5) 0.17733(19) 0.0344(6) Uani 1 1 d . . . . .
H4 H 0.747232 1.105691 0.205368 0.041 Uiso 1 1 calc R U . . .
C5 C 0.73029(4) 0.8601(5) 0.11018(18) 0.0327(6) Uani 1 1 d . . . . .
H5 H 0.742678 0.755543 0.093374 0.039 Uiso 1 1 calc R U . . .
C6 C 0.70902(4) 0.8106(5) 0.06782(18) 0.0310(6) Uani 1 1 d . . . . .
C7 C 0.70172(4) 0.6224(5) -0.00777(18) 0.0321(6) Uani 1 1 d . . . . .
C8 C 0.71338(4) 0.4250(5) -0.05455(18) 0.0327(6) Uani 1 1 d . . . . .
H8 H 0.728706 0.393237 -0.038166 0.039 Uiso 1 1 calc R U . . .
C9 C 0.70206(5) 0.2752(6) -0.1258(2) 0.0380(6) Uani 1 1 d . . . . .
H9 H 0.709702 0.137527 -0.157733 0.046 Uiso 1 1 calc R U . . .
C10 C 0.67979(5) 0.3238(6) -0.1511(2) 0.0392(7) Uani 1 1 d . . . . .
H10 H 0.672467 0.221328 -0.200806 0.047 Uiso 1 1 calc R U . . .
C11 C 0.66805(4) 0.5205(6) -0.10461(19) 0.0376(6) Uani 1 1 d . . . . .
H11 H 0.652790 0.553167 -0.122067 0.045 Uiso 1 1 calc R U . . .
C12 C 0.67906(4) 0.6685(5) -0.03207(19) 0.0340(6) Uani 1 1 d . . . . .
C13 C 0.66994(4) 0.8798(6) 0.03328(19) 0.0330(6) Uani 1 1 d . . . . .
H13 H 0.663982 1.039361 -0.004164 0.040 Uiso 1 1 calc R U . . .
C14 C 0.65158(4) 0.7494(6) 0.0866(2) 0.0367(6) Uani 1 1 d . . . . .
H14A H 0.639622 0.681383 0.041365 0.044 Uiso 1 1 calc R U . . .
H14B H 0.657594 0.593989 0.124725 0.044 Uiso 1 1 calc R U . . .
O15 O 0.64278(3) 0.9548(4) 0.14829(14) 0.0368(5) Uani 1 1 d . . . . .
C16 C 0.62777(4) 0.8615(6) 0.2060(2) 0.0357(6) Uani 1 1 d . . . . .
O17 O 0.62071(3) 0.6302(4) 0.20712(15) 0.0422(5) Uani 1 1 d . . . . .
N18 N 0.62227(3) 1.0658(5) 0.26669(17) 0.0373(6) Uani 1 1 d . . . . .
H18 H 0.6217(5) 1.243(7) 0.243(2) 0.045 Uiso 1 1 d . U . . .
O19 O 0.60194(3) 1.0156(4) 0.30782(14) 0.0380(5) Uani 1 1 d . . . . .
C20 C 0.60463(4) 0.8759(6) 0.3911(2) 0.0410(7) Uani 1 1 d . . . . .
O21 O 0.62203(3) 0.8024(5) 0.42843(16) 0.0536(6) Uani 1 1 d . . . . .
C22 C 0.58243(4) 0.8254(6) 0.4293(2) 0.0377(7) Uani 1 1 d . . . . .
C23 C 0.56291(4) 0.9347(6) 0.3853(2) 0.0388(7) Uani 1 1 d . . . . .
H23 H 0.563462 1.043785 0.330106 0.047 Uiso 1 1 calc R U . . .
C24 C 0.54281(4) 0.8813(6) 0.4235(2) 0.0386(6) Uani 1 1 d . . . . .
C25 C 0.54176(4) 0.7240(6) 0.5043(2) 0.0396(7) Uani 1 1 d . . . . .
H25 H 0.527874 0.690786 0.530098 0.048 Uiso 1 1 calc R U . . .
C26 C 0.56116(4) 0.6152(6) 0.5471(2) 0.0377(6) Uani 1 1 d . . . . .
C27 C 0.58165(4) 0.6676(6) 0.5103(2) 0.0394(7) Uani 1 1 d . . . . .
H27 H 0.594945 0.595933 0.540457 0.047 Uiso 1 1 calc R U . . .
C28 C 0.52161(4) 1.0004(7) 0.3776(2) 0.0462(8) Uani 1 1 d . . . . .
F29 F 0.52452(3) 1.1183(5) 0.29482(14) 0.0646(6) Uani 1 1 d . . . . .
F30 F 0.50588(3) 0.8115(4) 0.36346(16) 0.0627(6) Uani 1 1 d . . . . .
F31 F 0.51311(3) 1.1895(4) 0.43310(15) 0.0603(6) Uani 1 1 d . . . . .
C32 C 0.56057(4) 0.4470(6) 0.6354(2) 0.0444(7) Uani 1 1 d . . . . .
F33 F 0.54011(3) 0.3820(5) 0.65626(15) 0.0715(7) Uani 1 1 d . . . . .
F34 F 0.57028(3) 0.5738(4) 0.71133(12) 0.0518(5) Uani 1 1 d . . . . .
F35 F 0.57176(3) 0.2121(4) 0.62824(14) 0.0548(5) Uani 1 1 d . . . . .

loop_
_atom_site_aniso_label
_atom_site_aniso_U_11
_atom_site_aniso_U_22
_atom_site_aniso_U_33
_atom_site_aniso_U_23
_atom_site_aniso_U_13
_atom_site_aniso_U_12
C1 0.0277(12) 0.0243(12) 0.0415(13) 0.0061(11) 0.0055(10) -0.0008(9)
C2 0.0324(13) 0.0225(12) 0.0462(14) 0.0037(12) 0.0090(10) 0.0025(9)
C3 0.0371(13) 0.0259(13) 0.0395(13) 0.0008(11) 0.0058(10) -0.0030(10)
C4 0.0289(12) 0.0289(13) 0.0451(14) 0.0074(12) 0.0010(10) -0.0018(10)
C5 0.0266(12) 0.0269(13) 0.0452(14) 0.0011(12) 0.0068(10) -0.0002(10)
C6 0.0284(12) 0.0235(12) 0.0417(14) 0.0030(11) 0.0067(10) -0.0008(9)
C7 0.0306(12) 0.0242(12) 0.0419(13) 0.0052(12) 0.0062(10) -0.0027(10)
C8 0.0305(12) 0.0271(13) 0.0414(13) -0.0009(11) 0.0079(10) -0.0019(10)
C9 0.0424(14) 0.0289(14) 0.0439(14) -0.0006(13) 0.0126(11) -0.0030(11)
C10 0.0440(15) 0.0347(15) 0.0393(14) -0.0009(12) 0.0059(11) -0.0115(12)
C11 0.0327(13) 0.0353(14) 0.0448(14) 0.0014(13) 0.0038(10) -0.0054(11)
C12 0.0289(12) 0.0288(13) 0.0445(14) 0.0041(12) 0.0053(10) -0.0029(10)
C13 0.0301(12) 0.0268(13) 0.0423(14) 0.0023(12) 0.0043(10) 0.0006(10)
C14 0.0283(12) 0.0303(14) 0.0519(16) -0.0001(13) 0.0058(10) 0.0020(10)
O15 0.0263(9) 0.0300(10) 0.0551(11) 0.0005(9) 0.0105(8) 0.0011(7)
C16 0.0229(11) 0.0300(14) 0.0544(16) 0.0066(13) 0.0043(10) 0.0017(10)
O17 0.0322(10) 0.0298(10) 0.0658(13) 0.0020(10) 0.0119(9) -0.0012(8)
N18 0.0269(11) 0.0307(12) 0.0557(14) 0.0047(11) 0.0129(9) -0.0015(9)
O19 0.0239(8) 0.0360(10) 0.0551(11) 0.0037(10) 0.0097(7) 0.0019(7)
C20 0.0279(13) 0.0383(15) 0.0573(17) 0.0002(15) 0.0066(11) -0.0002(11)
O21 0.0256(10) 0.0695(16) 0.0660(14) 0.0157(13) 0.0056(9) 0.0060(9)
C22 0.0291(13) 0.0347(15) 0.0498(16) -0.0018(13) 0.0058(11) -0.0021(10)
C23 0.0289(13) 0.0372(15) 0.0507(16) 0.0018(13) 0.0065(11) -0.0008(11)
C24 0.0285(13) 0.0380(15) 0.0496(15) 0.0014(14) 0.0049(11) -0.0006(11)
C25 0.0249(12) 0.0397(15) 0.0547(16) -0.0031(14) 0.0069(10) -0.0036(11)
C26 0.0312(13) 0.0348(14) 0.0473(15) -0.0021(14) 0.0048(11) -0.0033(11)
C27 0.0285(12) 0.0361(15) 0.0538(16) 0.0006(14) 0.0029(11) -0.0004(11)
C28 0.0266(13) 0.0518(18) 0.0605(18) 0.0070(17) 0.0044(11) -0.0005(12)
F29 0.0322(9) 0.0923(16) 0.0695(12) 0.0293(12) 0.0042(8) 0.0074(9)
F30 0.0323(9) 0.0633(13) 0.0903(15) 0.0115(12) -0.0110(9) -0.0092(8)
F31 0.0384(9) 0.0590(12) 0.0839(14) 0.0009(11) 0.0060(9) 0.0150(8)
C32 0.0298(13) 0.0430(17) 0.0608(18) 0.0044(15) 0.0060(12) -0.0034(12)
F33 0.0342(9) 0.0976(17) 0.0831(14) 0.0370(14) 0.0063(9) -0.0128(10)
F34 0.0581(11) 0.0480(11) 0.0491(10) -0.0037(9) 0.0025(8) 0.0008(8)
F35 0.0649(12) 0.0373(10) 0.0619(11) 0.0030(9) 0.0022(9) 0.0022(8)

loop_
_atom_type_symbol
_atom_type_description
_atom_type_scat_dispersion_real
_atom_type_scat_dispersion_imag
_atom_type_scat_source
C C 0.0030 0.0016 'International Tables Vol C Tables 4.2.6.8 and 6.1.1.4'
H H 0.0000 0.0000 'International Tables Vol C Tables 4.2.6.8 and 6.1.1.4'
N N 0.0059 0.0032 'International Tables Vol C Tables 4.2.6.8 and 6.1.1.4'
O O 0.0105 0.0059 'International Tables Vol C Tables 4.2.6.8 and 6.1.1.4'
F F 0.0170 0.0100 'International Tables Vol C Tables 4.2.6.8 and 6.1.1.4'

loop_
_geom_angle_atom_site_label_1
_geom_angle_atom_site_label_2
_geom_angle_atom_site_label_3
_geom_angle
_geom_angle_site_symmetry_1
_geom_angle_site_symmetry_3
_geom_angle_publ_flag
C2 C1 C6 120.1(2) . . ?
C2 C1 C13 129.9(2) . . ?
C6 C1 C13 109.9(2) . . ?
C1 C2 C3 118.9(2) . . ?
C1 C2 H2 120.6 . . ?
C3 C2 H2 120.6 . . ?
C4 C3 C2 121.1(3) . . ?
C4 C3 H3 119.5 . . ?
C2 C3 H3 119.5 . . ?
C3 C4 C5 120.8(2) . . ?
C3 C4 H4 119.6 . . ?
C5 C4 H4 119.6 . . ?
C4 C5 C6 118.5(2) . . ?
C4 C5 H5 120.8 . . ?
C6 C5 H5 120.8 . . ?
C5 C6 C1 120.6(2) . . ?
C5 C6 C7 130.3(2) . . ?
C1 C6 C7 109.1(2) . . ?
C8 C7 C12 120.6(2) . . ?
C8 C7 C6 130.8(2) . . ?
C12 C7 C6 108.5(2) . . ?
C9 C8 C7 118.4(2) . . ?
C9 C8 H8 120.8 . . ?
C7 C8 H8 120.8 . . ?
C10 C9 C8 121.0(3) . . ?
C10 C9 H9 119.5 . . ?
C8 C9 H9 119.5 . . ?
C9 C10 C11 120.8(3) . . ?
C9 C10 H10 119.6 . . ?
C11 C10 H10 119.6 . . ?
C10 C11 C12 118.7(3) . . ?
C10 C11 H11 120.6 . . ?
C12 C11 H11 120.6 . . ?
C11 C12 C7 120.3(2) . . ?
C11 C12 C13 129.3(2) . . ?
C7 C12 C13 110.3(2) . . ?
C12 C13 C14 108.6(2) . . ?
C12 C13 C1 102.1(2) . . ?
C14 C13 C1 115.1(2) . . ?
C12 C13 H13 110.2 . . ?
C14 C13 H13 110.2 . . ?
C1 C13 H13 110.2 . . ?
O15 C14 C13 108.1(2) . . ?
O15 C14 H14A 110.1 . . ?
C13 C14 H14A 110.1 . . ?
O15 C14 H14B 110.1 . . ?
C13 C14 H14B 110.1 . . ?
H14A C14 H14B 108.4 . . ?
C16 O15 C14 114.5(2) . . ?
O17 C16 O15 125.5(3) . . ?
O17 C16 N18 125.1(3) . . ?
O15 C16 N18 109.3(2) . . ?
C16 N18 O19 112.4(2) . . ?
C16 N18 H18 118(2) . . ?
O19 N18 H18 107.2(19) . . ?
C20 O19 N18 112.80(19) . . ?
O21 C20 O19 125.6(2) . . ?
O21 C20 C22 124.6(3) . . ?
O19 C20 C22 109.8(2) . . ?
C27 C22 C23 120.5(2) . . ?
C27 C22 C20 118.1(2) . . ?
C23 C22 C20 121.3(3) . . ?
C24 C23 C22 119.0(3) . . ?
C24 C23 H23 120.5 . . ?
C22 C23 H23 120.5 . . ?
C23 C24 C25 121.2(2) . . ?
C23 C24 C28 119.7(3) . . ?
C25 C24 C28 119.2(2) . . ?
C24 C25 C26 119.5(2) . . ?
C24 C25 H25 120.2 . . ?
C26 C25 H25 120.2 . . ?
C25 C26 C27 120.4(3) . . ?
C25 C26 C32 120.7(2) . . ?
C27 C26 C32 118.9(2) . . ?
C22 C27 C26 119.4(3) . . ?
C22 C27 H27 120.3 . . ?
C26 C27 H27 120.3 . . ?
F29 C28 F30 107.8(3) . . ?
F29 C28 F31 107.0(3) . . ?
F30 C28 F31 106.0(2) . . ?
F29 C28 C24 113.0(2) . . ?
F30 C28 C24 111.5(3) . . ?
F31 C28 C24 111.2(3) . . ?
F33 C32 F34 107.2(3) . . ?
F33 C32 F35 106.8(3) . . ?
F34 C32 F35 105.4(2) . . ?
F33 C32 C26 113.1(2) . . ?
F34 C32 C26 112.2(2) . . ?
F35 C32 C26 111.8(2) . . ?

loop_
_geom_bond_atom_site_label_1
_geom_bond_atom_site_label_2
_geom_bond_distance
_geom_bond_site_symmetry_2
_geom_bond_publ_flag
C1 C2 1.383(4) . ?
C1 C6 1.404(3) . ?
C1 C13 1.524(3) . ?
C2 C3 1.395(4) . ?
C2 H2 0.9500 . ?
C3 C4 1.382(4) . ?
C3 H3 0.9500 . ?
C4 C5 1.388(4) . ?
C4 H4 0.9500 . ?
C5 C6 1.400(3) . ?
C5 H5 0.9500 . ?
C6 C7 1.460(4) . ?
C7 C8 1.392(4) . ?
C7 C12 1.405(3) . ?
C8 C9 1.391(4) . ?
C8 H8 0.9500 . ?
C9 C10 1.387(4) . ?
C9 H9 0.9500 . ?
C10 C11 1.390(4) . ?
C10 H10 0.9500 . ?
C11 C12 1.390(4) . ?
C11 H11 0.9500 . ?
C12 C13 1.518(4) . ?
C13 C14 1.523(4) . ?
C13 H13 1.0000 . ?
C14 O15 1.458(3) . ?
C14 H14A 0.9900 . ?
C14 H14B 0.9900 . ?
O15 C16 1.340(3) . ?
C16 O17 1.215(3) . ?
C16 N18 1.377(4) . ?
N18 O19 1.414(3) . ?
N18 H18 0.93(4) . ?
O19 C20 1.365(4) . ?
C20 O21 1.198(3) . ?
C20 C22 1.497(4) . ?
C22 C27 1.388(4) . ?
C22 C23 1.401(4) . ?
C23 C24 1.385(4) . ?
C23 H23 0.9500 . ?
C24 C25 1.385(4) . ?
C24 C28 1.512(4) . ?
C25 C26 1.388(4) . ?
C25 H25 0.9500 . ?
C26 C27 1.397(4) . ?
C26 C32 1.501(4) . ?
C27 H27 0.9500 . ?
C28 F29 1.329(4) . ?
C28 F30 1.333(4) . ?
C28 F31 1.341(4) . ?
C32 F33 1.326(3) . ?
C32 F34 1.343(4) . ?
C32 F35 1.344(4) . ?

loop_
_geom_hbond_atom_site_label_D
_geom_hbond_atom_site_label_H
_geom_hbond_atom_site_label_A
_geom_hbond_distance_DH
_geom_hbond_distance_HA
_geom_hbond_distance_DA
_geom_hbond_angle_DHA
_geom_hbond_site_symmetry_A
_geom_hbond_publ_flag
N18 H18 O17 0.93(4) 1.97(4) 2.900(3) 174(3) 1_565 yes

loop_
_geom_torsion_atom_site_label_1
_geom_torsion_atom_site_label_2
_geom_torsion_atom_site_label_3
_geom_torsion_atom_site_label_4
_geom_torsion
_geom_torsion_site_symmetry_1
_geom_torsion_site_symmetry_2
_geom_torsion_site_symmetry_3
_geom_torsion_site_symmetry_4
_geom_torsion_publ_flag
C6 C1 C2 C3 2.0(4) . . . . ?
C13 C1 C2 C3 -174.2(3) . . . . ?
C1 C2 C3 C4 -1.5(4) . . . . ?
C2 C3 C4 C5 -0.5(4) . . . . ?
C3 C4 C5 C6 2.0(4) . . . . ?
C4 C5 C6 C1 -1.4(4) . . . . ?
C4 C5 C6 C7 175.8(2) . . . . ?
C2 C1 C6 C5 -0.6(4) . . . . ?
C13 C1 C6 C5 176.4(2) . . . . ?
C2 C1 C6 C7 -178.3(2) . . . . ?
C13 C1 C6 C7 -1.4(3) . . . . ?
C5 C6 C7 C8 5.4(5) . . . . ?
C1 C6 C7 C8 -177.1(3) . . . . ?
C5 C6 C7 C12 -173.9(3) . . . . ?
C1 C6 C7 C12 3.6(3) . . . . ?
C12 C7 C8 C9 0.1(4) . . . . ?
C6 C7 C8 C9 -179.2(3) . . . . ?
C7 C8 C9 C10 1.1(4) . . . . ?
C8 C9 C10 C11 -1.2(4) . . . . ?
C9 C10 C11 C12 0.0(4) . . . . ?
C10 C11 C12 C7 1.1(4) . . . . ?
C10 C11 C12 C13 -175.9(3) . . . . ?
C8 C7 C12 C11 -1.2(4) . . . . ?
C6 C7 C12 C11 178.2(2) . . . . ?
C8 C7 C12 C13 176.3(2) . . . . ?
C6 C7 C12 C13 -4.3(3) . . . . ?
C11 C12 C13 C14 58.5(3) . . . . ?
C7 C12 C13 C14 -118.8(2) . . . . ?
C11 C12 C13 C1 -179.5(3) . . . . ?
C7 C12 C13 C1 3.3(3) . . . . ?
C2 C1 C13 C12 175.5(3) . . . . ?
C6 C1 C13 C12 -1.0(3) . . . . ?
C2 C1 C13 C14 -67.1(4) . . . . ?
C6 C1 C13 C14 116.4(3) . . . . ?
C12 C13 C14 O15 -179.4(2) . . . . ?
C1 C13 C14 O15 66.9(3) . . . . ?
C13 C14 O15 C16 -174.4(2) . . . . ?
C14 O15 C16 O17 -3.2(4) . . . . ?
C14 O15 C16 N18 174.3(2) . . . . ?
O17 C16 N18 O19 -21.6(4) . . . . ?
O15 C16 N18 O19 160.9(2) . . . . ?
C16 N18 O19 C20 90.3(3) . . . . ?
N18 O19 C20 O21 0.8(4) . . . . ?
N18 O19 C20 C22 -178.8(2) . . . . ?
O21 C20 C22 C27 -4.4(5) . . . . ?
O19 C20 C22 C27 175.2(2) . . . . ?
O21 C20 C22 C23 175.3(3) . . . . ?
O19 C20 C22 C23 -5.1(4) . . . . ?
C27 C22 C23 C24 -0.4(4) . . . . ?
C20 C22 C23 C24 179.9(3) . . . . ?
C22 C23 C24 C25 0.4(4) . . . . ?
C22 C23 C24 C28 179.3(3) . . . . ?
C23 C24 C25 C26 -0.7(4) . . . . ?
C28 C24 C25 C26 -179.7(3) . . . . ?
C24 C25 C26 C27 1.2(4) . . . . ?
C24 C25 C26 C32 179.2(3) . . . . ?
C23 C22 C27 C26 0.9(4) . . . . ?
C20 C22 C27 C26 -179.5(3) . . . . ?
C25 C26 C27 C22 -1.2(4) . . . . ?
C32 C26 C27 C22 -179.3(3) . . . . ?
C23 C24 C28 F29 8.8(4) . . . . ?
C25 C24 C28 F29 -172.3(3) . . . . ?
C23 C24 C28 F30 130.4(3) . . . . ?
C25 C24 C28 F30 -50.6(4) . . . . ?
C23 C24 C28 F31 -111.5(3) . . . . ?
C25 C24 C28 F31 67.4(4) . . . . ?
C25 C26 C32 F33 10.2(4) . . . . ?
C27 C26 C32 F33 -171.7(3) . . . . ?
C25 C26 C32 F34 -111.2(3) . . . . ?
C27 C26 C32 F34 66.9(3) . . . . ?
C25 C26 C32 F35 130.7(3) . . . . ?
C27 C26 C32 F35 -51.2(4) . . . . ?
